data_2016620
loop_
_publ_author_name
'Yu, Zhong'
'Nabei, Atsuhiro'
'Izumi, Takafumi'
'Okubo, Takashi'
'Kuroda-Sowa, Takayoshi'

_publ_section_title
;
 Cobalt(II) and cobalt(III) complexes with
 4'-(4-cyanophenyl)-2,2':6',2''-terpyridine
;
_journal_coeditor_code SQ3135
_journal_issue 5
_journal_name_full 'Acta Crystallographica Section C'
_journal_page_first m209
_journal_page_last m212
_journal_paper_doi 10.1107/S010827010800992X
_journal_volume 64
_journal_year 2008
_chemical_formula_iupac '[Co (C22 H14 N4)2] (B F4)3, 1.5C H3 N O2'
_chemical_formula_moiety 'C44 H28 Co N8 3+, 3(B F4 -), 1.5(C H3 N O2)'
_chemical_formula_sum 'C91 H65 B6 Co2 F24 N19 O6'
_chemical_formula_weight 1079.67
_chemical_name_systematic
;
bis[4'-(4-cyanophenyl)-2,2':6',2''-terpyridine]cobalt(III)
tris(tetrafluoridoborate)
nitromethane sesquisolvate
;
_space_group_IT_number 15
_symmetry_cell_setting monoclinic
_symmetry_space_group_name_Hall '-C 2yc'
_symmetry_space_group_name_H-M 'C 1 2/c 1'
_cell_angle_alpha 90
_cell_angle_beta 102.388(9)
_cell_angle_gamma 90
_cell_formula_units_Z 8
_cell_length_a 37.80(2)
_cell_length_b 10.748(6)
_cell_length_c 22.990(10)
_cell_measurement_reflns_used 6774
_cell_measurement_temperature 110.2
_cell_measurement_theta_max 27.5
_cell_measurement_theta_min 3.1
_cell_volume 9123(8)
_computing_cell_refinement 'CrystalClear (Rigaku Corporation, 2001)'
_computing_data_collection 'CrystalClear (Rigaku Corporation, 2001)'
_computing_data_reduction 'TEXSAN (Molecular Structure Corporation & Rigaku Corporation, 2000)'
_computing_molecular_graphics 'TEXSAN (Molecular Structure Corporation & Rigaku Corporation, 2000)'
_computing_publication_material 'TEXSAN (Molecular Structure Corporation & Rigaku Corporation, 2000)'
_computing_structure_refinement 'SHELXL97 (Sheldrick, 2008)'
_computing_structure_solution 'SIR92 (Altomare <i>et al.</i>,  1994)'
_diffrn_detector_area_resol_mean 14.71
_diffrn_measured_fraction_theta_full 1.00
_diffrn_measured_fraction_theta_max 1.00
_diffrn_measurement_device_type 'Rigaku Mercury'
_diffrn_measurement_method \w
_diffrn_radiation_type 'Mo K\a'
_diffrn_radiation_wavelength 0.7107
_diffrn_reflns_av_R_equivalents 0.072
_diffrn_reflns_limit_h_max 48
_diffrn_reflns_limit_h_min -48
_diffrn_reflns_limit_k_max 13
_diffrn_reflns_limit_k_min -13
_diffrn_reflns_limit_l_max 29
_diffrn_reflns_limit_l_min -29
_diffrn_reflns_number 35412
_diffrn_reflns_theta_full 27.49
_diffrn_reflns_theta_max 27.49
_exptl_absorpt_coefficient_mu 0.480
_exptl_absorpt_correction_T_max 0.976
_exptl_absorpt_correction_T_min 0.789
_exptl_absorpt_correction_type multi-scan
_exptl_absorpt_process_details '(Jacobson, 1998)'
_exptl_crystal_colour Orange
_exptl_crystal_density_diffrn 1.572
_exptl_crystal_density_method 'not measured'
_exptl_crystal_description Chip
_exptl_crystal_F_000 4368.00
_exptl_crystal_size_max 0.300
_exptl_crystal_size_mid 0.070
_exptl_crystal_size_min 0.050
_refine_diff_density_max 1.03
_refine_diff_density_min -0.62
_refine_ls_extinction_coef 0.0000
_refine_ls_extinction_expression Fc\^*\^=kFc[1+0.001xFc\^2\^\l\^3\^/sin(2\q)]\^-1/4\^
_refine_ls_extinction_method SHELXL97
_refine_ls_goodness_of_fit_ref 1.168
_refine_ls_hydrogen_treatment constr
_refine_ls_number_parameters 688
_refine_ls_number_reflns 10280
_refine_ls_R_factor_gt 0.0963
_refine_ls_shift/su_max -0.0010
_refine_ls_structure_factor_coef Fsqd
_refine_ls_weighting_details w=1/[\s\^2\^(Fo\^2\^)+(0.1193P)\^2\^+0.0000P]whereP=(Fo\^2\^+2Fc\^2\^)/3
_refine_ls_weighting_scheme calc
_refine_ls_wR_factor_ref 0.2376
_reflns_number_gt 7454
_reflns_number_total 10280
_reflns_threshold_expression I>2sigma(I)
_cod_data_source_file sq3135.cif
_cod_data_source_block II
_cod_original_sg_symbol_H-M 'C 2/c'
_cod_original_formula_sum 'C91 H65 B6 Co2 F24 N19 O6 '
_cod_database_code 2016620
_cod_database_fobs_code 2016620

loop_
_symmetry_equiv_pos_as_xyz
x,y,z
-x,y,1/2-z
-x,-y,-z
x,-y,1/2+z
1/2+x,1/2+y,z
1/2-x,1/2+y,1/2-z
1/2-x,1/2-y,-z
1/2+x,1/2-y,1/2+z

loop_
_atom_site_type_symbol
_atom_site_label
_atom_site_fract_x
_atom_site_fract_y
_atom_site_fract_z
_atom_site_U_iso_or_equiv
_atom_site_adp_type
_atom_site_calc_flag
_atom_site_refinement_flags
_atom_site_occupancy
Co Co1 0.64391(2) 0.03735(5) 0.55080(3) 0.0247(2) Uani d . 1.00
F F1 0.73970(10) 0.3556(4) 0.3515(2) 0.0730(10) Uani d . 1.00
F F2 0.73854(9) 0.5222(3) 0.29130(10) 0.0424(7) Uani d . 1.00
F F3 0.69200(10) 0.4848(3) 0.3384(2) 0.0562(9) Uani d . 1.00
F F4 0.69980(10) 0.3627(4) 0.2637(2) 0.0790(10) Uani d . 1.00
F F5 0.68683(8) 0.6159(3) 0.49940(10) 0.0375(7) Uani d . 1.00
F F6 0.68523(8) 0.4351(3) 0.55010(10) 0.0378(7) Uani d . 1.00
F F7 0.64203(8) 0.4743(3) 0.46640(10) 0.0409(7) Uani d . 1.00
F F8 0.64212(8) 0.5840(3) 0.55080(10) 0.0399(7) Uani d . 1.00
F F9 0.48950(10) 0.1393(4) 0.1995(2) 0.0630(10) Uani d . 1.00
F F10 0.47170(10) 0.2869(4) 0.2581(2) 0.0630(10) Uani d . 1.00
F F11 0.5016(2) 0.0030(10) 0.4394(4) 0.082(3) Uani d P 0.50
F F12 0.5358(2) -0.0656(8) 0.4979(3) 0.057(2) Uani d P 0.50
F F13 0.5044(3) -0.0960(10) 0.5319(7) 0.116(4) Uani d P 0.50
F F14 0.4764(2) -0.1008(6) 0.4750(3) 0.045(2) Uani d P 0.50
O O1 0.61450(10) 0.6320(4) 0.2984(2) 0.0580(10) Uani d . 1.00
O O2 0.60200(10) 0.4827(4) 0.2341(2) 0.0474(10) Uani d . 1.00
O O3 0.52560(10) 0.6683(5) 0.2819(2) 0.0730(10) Uani d . 1.00
N N1 0.61950(10) -0.0584(3) 0.6018(2) 0.0268(8) Uani d . 1.00
N N2 0.68100(10) -0.0758(3) 0.5784(2) 0.0256(8) Uani d . 1.00
N N3 0.67870(10) 0.1010(3) 0.5068(2) 0.0256(8) Uani d . 1.00
N N4 0.65730(10) 0.1621(4) 0.6128(2) 0.0266(8) Uani d . 1.00
N N5 0.60793(9) 0.1522(3) 0.5205(2) 0.0232(7) Uani d . 1.00
N N6 0.61980(10) -0.0559(3) 0.4821(2) 0.0278(8) Uani d . 1.00
N N7 0.8738(2) -0.6595(5) 0.6880(3) 0.0610(10) Uani d . 1.00
N N8 0.44100(10) 0.7848(5) 0.3378(2) 0.0500(10) Uani d . 1.00
N N9 0.60330(10) 0.5252(4) 0.2836(2) 0.0390(10) Uani d . 1.00
N N10 0.5000 0.7237(8) 0.2500 0.057(2) Uani d S 1.00
C C1 0.71160(10) -0.0695(4) 0.5569(2) 0.0253(9) Uani d . 1.00
C C2 0.73930(10) -0.1530(4) 0.5762(2) 0.0265(9) Uani d . 1.00
C C3 0.73600(10) -0.2414(4) 0.6195(2) 0.0257(9) Uani d . 1.00
C C4 0.70340(10) -0.2468(4) 0.6404(2) 0.0281(9) Uani d . 1.00
C C5 0.67610(10) -0.1620(4) 0.6181(2) 0.0265(9) Uani d . 1.00
C C6 0.70990(10) 0.0327(4) 0.5140(2) 0.0263(9) Uani d . 1.00
C C7 0.73680(10) 0.0599(4) 0.4835(2) 0.0294(10) Uani d . 1.00
C C8 0.73200(10) 0.1619(4) 0.4456(2) 0.0303(10) Uani d . 1.00
C C9 0.70070(10) 0.2320(4) 0.4385(2) 0.0295(10) Uani d . 1.00
C C10 0.67470(10) 0.1984(4) 0.4699(2) 0.0287(9) Uani d . 1.00
C C11 0.63970(10) -0.1535(4) 0.6317(2) 0.0278(9) Uani d . 1.00
C C12 0.62630(10) -0.2297(4) 0.6702(2) 0.0340(10) Uani d . 1.00
C C13 0.59100(10) -0.2097(5) 0.6779(2) 0.0350(10) Uani d . 1.00
C C14 0.57060(10) -0.1146(5) 0.6480(2) 0.0350(10) Uani d . 1.00
C C15 0.58570(10) -0.0399(4) 0.6103(2) 0.0301(10) Uani d . 1.00
C C16 0.76600(10) -0.3299(4) 0.6422(2) 0.0268(9) Uani d . 1.00
C C17 0.80180(10) -0.2948(5) 0.6429(2) 0.0350(10) Uani d . 1.00
C C18 0.82970(10) -0.3783(5) 0.6603(3) 0.0390(10) Uani d . 1.00
C C19 0.82240(10) -0.4989(5) 0.6770(2) 0.0360(10) Uani d . 1.00
C C20 0.78720(10) -0.5327(4) 0.6799(2) 0.0350(10) Uani d . 1.00
C C21 0.75890(10) -0.4476(4) 0.6623(2) 0.0306(10) Uani d . 1.00
C C22 0.8515(2) -0.5896(5) 0.6860(3) 0.0450(10) Uani d . 1.00
C C23 0.60720(10) 0.2604(4) 0.5503(2) 0.0258(9) Uani d . 1.00
C C24 0.58250(10) 0.3515(4) 0.5254(2) 0.0283(9) Uani d . 1.00
C C25 0.55980(10) 0.3340(4) 0.4699(2) 0.0271(9) Uani d . 1.00
C C26 0.56230(10) 0.2219(4) 0.4396(2) 0.0291(10) Uani d . 1.00
C C27 0.58650(10) 0.1324(4) 0.4668(2) 0.0281(9) Uani d . 1.00
C C28 0.63490(10) 0.2630(4) 0.6054(2) 0.0263(9) Uani d . 1.00
C C29 0.63930(10) 0.3581(5) 0.6466(2) 0.0330(10) Uani d . 1.00
C C30 0.66800(10) 0.3508(5) 0.6962(2) 0.0350(10) Uani d . 1.00
C C31 0.69100(10) 0.2501(5) 0.7022(2) 0.0360(10) Uani d . 1.00
C C32 0.68480(10) 0.1555(5) 0.6607(2) 0.0320(10) Uani d . 1.00
C C33 0.59280(10) 0.0077(4) 0.4443(2) 0.0285(9) Uani d . 1.00
C C34 0.57330(10) -0.0453(5) 0.3927(2) 0.0340(10) Uani d . 1.00
C C35 0.5810(2) -0.1690(5) 0.3804(3) 0.0420(10) Uani d . 1.00
C C36 0.6075(2) -0.2326(5) 0.4191(2) 0.0390(10) Uani d . 1.00
C C37 0.62670(10) -0.1745(4) 0.4694(2) 0.0320(10) Uani d . 1.00
C C38 0.53380(10) 0.4320(4) 0.4428(2) 0.0280(9) Uani d . 1.00
C C39 0.53900(10) 0.5558(4) 0.4602(2) 0.0320(10) Uani d . 1.00
C C40 0.5146(2) 0.6472(5) 0.4351(3) 0.0390(10) Uani d . 1.00
C C41 0.48490(10) 0.6144(5) 0.3903(2) 0.0340(10) Uani d . 1.00
C C42 0.4787(2) 0.4911(5) 0.3721(3) 0.0430(10) Uani d . 1.00
C C43 0.50320(10) 0.4008(5) 0.3985(3) 0.0390(10) Uani d . 1.00
C C44 0.46050(10) 0.7106(5) 0.3618(3) 0.0390(10) Uani d . 1.00
C C45 0.5920(2) 0.4489(6) 0.3284(3) 0.057(2) Uani d . 1.00
C C46 0.5000 0.8609(9) 0.2500 0.079(3) Uani d S 1.00
B B1 0.7175(2) 0.4309(5) 0.3112(3) 0.0320(10) Uani d . 1.00
B B2 0.66400(10) 0.5270(5) 0.5167(3) 0.0310(10) Uani d . 1.00
B B3 0.5000 0.2117(9) 0.2500 0.039(2) Uani d S 1.00
B B4 0.5000 0.0000 0.5000 0.068(3) Uani d S 1.00
H H2 0.7605 -0.1508 0.5602 0.0316 Uiso calc . 1.00
H H4 0.7002 -0.3073 0.6689 0.0335 Uiso calc . 1.00
H H7 0.7580 0.0103 0.4884 0.0351 Uiso calc . 1.00
H H8 0.7502 0.1838 0.4247 0.0365 Uiso calc . 1.00
H H9 0.6971 0.3017 0.4125 0.0352 Uiso calc . 1.00
H H10 0.6532 0.2465 0.4649 0.0348 Uiso calc . 1.00
H H12 0.6408 -0.2945 0.6911 0.0404 Uiso calc . 1.00
H H13 0.5812 -0.2623 0.7037 0.0417 Uiso calc . 1.00
H H14 0.5466 -0.0996 0.6531 0.0422 Uiso calc . 1.00
H H15 0.5718 0.0266 0.5900 0.0359 Uiso calc . 1.00
H H17 0.8069 -0.2130 0.6314 0.0427 Uiso calc . 1.00
H H18 0.8539 -0.3539 0.6608 0.0460 Uiso calc . 1.00
H H20 0.7824 -0.6130 0.6939 0.0417 Uiso calc . 1.00
H H21 0.7349 -0.4701 0.6639 0.0364 Uiso calc . 1.00
H H24 0.5812 0.4268 0.5467 0.0340 Uiso calc . 1.00
H H26 0.5475 0.2077 0.4012 0.0348 Uiso calc . 1.00
H H29 0.6231 0.4270 0.6415 0.0395 Uiso calc . 1.00
H H30 0.6717 0.4149 0.7254 0.0418 Uiso calc . 1.00
H H31 0.7112 0.2457 0.7350 0.0435 Uiso calc . 1.00
H H32 0.7001 0.0844 0.6661 0.0389 Uiso calc . 1.00
H H34 0.5553 0.0007 0.3662 0.0408 Uiso calc . 1.00
H H35 0.5677 -0.2089 0.3455 0.0508 Uiso calc . 1.00
H H36 0.6128 -0.3166 0.4112 0.0461 Uiso calc . 1.00
H H37 0.6452 -0.2191 0.4959 0.0378 Uiso calc . 1.00
H H39 0.5596 0.5781 0.4899 0.0382 Uiso calc . 1.00
H H40 0.5180 0.7311 0.4481 0.0470 Uiso calc . 1.00
H H42 0.4579 0.4693 0.3423 0.0506 Uiso calc . 1.00
H H43 0.4992 0.3163 0.3864 0.0467 Uiso calc . 1.00
H H45A 0.5946 0.4948 0.3643 0.0681 Uiso calc . 1.00
H H45B 0.5673 0.4259 0.3146 0.0681 Uiso calc . 1.00
H H45C 0.6065 0.3762 0.3352 0.0681 Uiso calc . 1.00
H H46A 0.5004 0.8903 0.2891 0.0937 Uiso calc P 0.50
H H46B 0.5208 0.8903 0.2373 0.0937 Uiso calc P 0.50
H H46C 0.4788 0.8903 0.2236 0.0937 Uiso calc P 0.50

loop_
_atom_site_aniso_label
_atom_site_aniso_U_11
_atom_site_aniso_U_22
_atom_site_aniso_U_33
_atom_site_aniso_U_12
_atom_site_aniso_U_13
_atom_site_aniso_U_23
Co1 0.0235(3) 0.0248(3) 0.0269(3) 0.0023(2) 0.0076(2) 0.0035(3)
F1 0.041(2) 0.089(3) 0.096(3) 0.019(2) 0.029(2) 0.062(3)
F2 0.050(2) 0.041(2) 0.036(2) -0.0090(10) 0.0090(10) 0.0070(10)
F3 0.057(2) 0.051(2) 0.070(2) 0.008(2) 0.034(2) -0.001(2)
F4 0.104(3) 0.088(3) 0.051(2) -0.052(3) 0.031(2) -0.036(2)
F5 0.0330(10) 0.0320(10) 0.050(2) 0.0000(10) 0.0130(10) 0.0070(10)
F6 0.034(2) 0.040(2) 0.040(2) 0.0050(10) 0.0090(10) 0.0080(10)
F7 0.043(2) 0.037(2) 0.040(2) -0.0020(10) 0.0040(10) -0.0030(10)
F8 0.042(2) 0.038(2) 0.044(2) 0.0020(10) 0.0200(10) -0.0040(10)
F9 0.069(2) 0.073(2) 0.039(2) 0.003(2) -0.003(2) -0.007(2)
F10 0.040(2) 0.086(3) 0.068(3) 0.010(2) 0.023(2) -0.002(2)
F11 0.038(4) 0.126(8) 0.075(6) 0.019(5) 0.000(4) -0.037(6)
F12 0.032(3) 0.091(5) 0.047(4) -0.009(3) 0.010(3) -0.016(4)
F13 0.103(9) 0.087(8) 0.150(10) -0.015(7) 0.010(9) 0.027(8)
F14 0.029(3) 0.042(3) 0.062(4) 0.000(3) 0.004(3) 0.016(3)
O1 0.070(3) 0.043(2) 0.062(3) -0.011(2) 0.014(2) -0.017(2)
O2 0.060(3) 0.049(2) 0.035(2) -0.015(2) 0.015(2) -0.012(2)
O3 0.055(3) 0.088(4) 0.065(3) 0.006(3) -0.009(2) 0.010(3)
N1 0.027(2) 0.029(2) 0.025(2) 0.001(2) 0.0070(10) 0.001(2)
N2 0.020(2) 0.029(2) 0.029(2) 0.0020(10) 0.0080(10) 0.002(2)
N3 0.026(2) 0.025(2) 0.025(2) 0.000(2) 0.0040(10) 0.000(2)
N4 0.031(2) 0.028(2) 0.023(2) 0.001(2) 0.009(2) 0.002(2)
N5 0.019(2) 0.025(2) 0.025(2) 0.0000(10) 0.0040(10) 0.003(2)
N6 0.027(2) 0.026(2) 0.032(2) -0.001(2) 0.010(2) 0.002(2)
N7 0.060(3) 0.067(4) 0.053(3) 0.030(3) 0.009(3) 0.010(3)
N8 0.049(3) 0.046(3) 0.052(3) 0.018(2) 0.007(2) 0.006(2)
N9 0.047(3) 0.036(2) 0.035(2) 0.002(2) 0.008(2) -0.007(2)
N10 0.052(4) 0.068(5) 0.046(4) 0.0000 -0.003(3) 0.0000
C1 0.023(2) 0.028(2) 0.027(2) -0.001(2) 0.009(2) -0.001(2)
C2 0.024(2) 0.026(2) 0.031(2) 0.002(2) 0.011(2) -0.001(2)
C3 0.026(2) 0.022(2) 0.029(2) 0.000(2) 0.007(2) 0.000(2)
C4 0.029(2) 0.029(2) 0.026(2) -0.002(2) 0.007(2) 0.002(2)
C5 0.028(2) 0.026(2) 0.028(2) 0.000(2) 0.010(2) -0.001(2)
C6 0.026(2) 0.026(2) 0.027(2) 0.000(2) 0.005(2) -0.001(2)
C7 0.028(2) 0.032(2) 0.030(2) 0.004(2) 0.010(2) 0.002(2)
C8 0.031(2) 0.032(2) 0.029(2) -0.005(2) 0.010(2) 0.000(2)
C9 0.031(2) 0.027(2) 0.030(2) -0.001(2) 0.008(2) 0.002(2)
C10 0.029(2) 0.024(2) 0.033(2) 0.002(2) 0.006(2) -0.005(2)
C11 0.023(2) 0.032(2) 0.029(2) 0.001(2) 0.008(2) 0.004(2)
C12 0.035(3) 0.029(2) 0.039(3) 0.004(2) 0.011(2) 0.009(2)
C13 0.031(2) 0.041(3) 0.034(3) -0.001(2) 0.011(2) 0.005(2)
C14 0.029(2) 0.039(3) 0.040(3) 0.000(2) 0.013(2) 0.008(2)
C15 0.024(2) 0.032(2) 0.035(2) 0.002(2) 0.008(2) 0.001(2)
C16 0.026(2) 0.027(2) 0.028(2) 0.004(2) 0.006(2) 0.000(2)
C17 0.030(2) 0.034(2) 0.042(3) 0.002(2) 0.007(2) 0.004(2)
C18 0.027(2) 0.044(3) 0.044(3) 0.004(2) 0.008(2) 0.005(2)
C19 0.037(3) 0.043(3) 0.030(2) 0.013(2) 0.009(2) 0.006(2)
C20 0.042(3) 0.029(2) 0.034(3) 0.004(2) 0.009(2) 0.002(2)
C21 0.030(2) 0.030(2) 0.033(2) 0.001(2) 0.009(2) 0.000(2)
C22 0.048(3) 0.046(3) 0.040(3) 0.014(3) 0.006(2) 0.016(3)
C23 0.023(2) 0.029(2) 0.026(2) 0.002(2) 0.008(2) 0.001(2)
C24 0.030(2) 0.026(2) 0.030(2) 0.003(2) 0.008(2) 0.001(2)
C25 0.024(2) 0.025(2) 0.033(2) 0.000(2) 0.008(2) 0.002(2)
C26 0.023(2) 0.031(2) 0.034(2) 0.000(2) 0.007(2) 0.001(2)
C27 0.026(2) 0.029(2) 0.030(2) -0.001(2) 0.010(2) 0.000(2)
C28 0.023(2) 0.029(2) 0.029(2) -0.001(2) 0.010(2) 0.004(2)
C29 0.029(2) 0.039(3) 0.031(2) -0.001(2) 0.007(2) -0.003(2)
C30 0.036(3) 0.039(3) 0.031(3) 0.002(2) 0.008(2) -0.002(2)
C31 0.031(2) 0.045(3) 0.030(3) -0.001(2) 0.002(2) 0.001(2)
C32 0.029(2) 0.039(3) 0.029(2) 0.006(2) 0.006(2) 0.008(2)
C33 0.031(2) 0.026(2) 0.031(2) 0.002(2) 0.010(2) 0.001(2)
C34 0.039(3) 0.034(3) 0.028(2) 0.009(2) 0.004(2) 0.001(2)
C35 0.045(3) 0.040(3) 0.040(3) 0.000(2) 0.006(2) -0.011(2)
C36 0.048(3) 0.031(2) 0.039(3) 0.008(2) 0.013(2) 0.001(2)
C37 0.036(3) 0.026(2) 0.035(3) 0.005(2) 0.013(2) 0.003(2)
C38 0.023(2) 0.031(2) 0.029(2) 0.002(2) 0.004(2) 0.008(2)
C39 0.031(2) 0.027(2) 0.038(3) 0.004(2) 0.004(2) 0.002(2)
C40 0.045(3) 0.026(2) 0.049(3) 0.004(2) 0.013(2) 0.004(2)
C41 0.035(2) 0.033(2) 0.036(3) 0.012(2) 0.012(2) 0.007(2)
C42 0.039(3) 0.043(3) 0.042(3) 0.008(2) 0.001(2) 0.000(2)
C43 0.038(3) 0.031(3) 0.045(3) 0.006(2) 0.000(2) -0.005(2)
C44 0.036(3) 0.035(3) 0.045(3) 0.009(2) 0.009(2) 0.004(2)
C45 0.083(5) 0.046(3) 0.044(3) -0.012(3) 0.017(3) -0.001(3)
C46 0.106(10) 0.045(5) 0.077(8) 0.0000 0.002(7) 0.0000
B1 0.035(3) 0.031(3) 0.031(3) 0.002(2) 0.010(2) 0.002(2)
B2 0.028(3) 0.026(3) 0.039(3) 0.003(2) 0.010(2) 0.005(2)
B3 0.035(4) 0.053(5) 0.031(4) 0.0000 0.016(3) 0.0000
B4 0.061(7) 0.074(8) 0.055(7) -0.015(6) -0.020(5) 0.022(6)

loop_
_atom_type_symbol
_atom_type_description
_atom_type_scat_dispersion_real
_atom_type_scat_dispersion_imag
_atom_type_scat_source
C C 0.003 0.002
;International Tables for Crystallography
(1992, Vol. C, Tables 4.2.6.8 and 6.1.1.4)
;
H H 0.000 0.000
;International Tables for Crystallography
(1992, Vol. C, Table 6.1.1.4)
;
Co Co 0.349 0.972
;International Tables for Crystallography
(1992, Vol. C, Tables 4.2.6.8 and 6.1.1.4)
;
N N 0.006 0.003
;International Tables for Crystallography
(1992, Vol. C, Tables 4.2.6.8 and 6.1.1.4)
;
O O 0.011 0.006
;International Tables for Crystallography
(1992, Vol. C, Tables 4.2.6.8 and 6.1.1.4)
;
F F 0.017 0.010
;International Tables for Crystallography
(1992, Vol. C, Tables 4.2.6.8 and 6.1.1.4)
;
B B 0.001 0.001
;International Tables for Crystallography
(1992, Vol. C, Tables 4.2.6.8 and 6.1.1.4)
;

loop_
_geom_angle_atom_site_label_1
_geom_angle_atom_site_label_2
_geom_angle_atom_site_label_3
_geom_angle_site_symmetry_1
_geom_angle_site_symmetry_3
_geom_angle
_geom_angle_publ_flag
N1 Co1 N2 . . 82.4(2) yes
N1 Co1 N3 . . 164.6(2) yes
N1 Co1 N4 . . 90.4(2) no
N1 Co1 N5 . . 100.0(2) yes
N1 Co1 N6 . . 90.9(2) no
N2 Co1 N3 . . 82.2(2) yes
N2 Co1 N4 . . 98.2(2) no
N2 Co1 N5 . . 177.4(2) yes
N2 Co1 N6 . . 97.4(2) no
N3 Co1 N4 . . 92.3(2) no
N3 Co1 N5 . . 95.3(2) no
N3 Co1 N6 . . 90.6(2) no
N4 Co1 N5 . . 82.6(2) yes
N4 Co1 N6 . . 164.4(2) yes
N5 Co1 N6 . . 81.9(2) yes
F13 F11 B4 3_656 . 56.0(8) no
F13 F12 B4 . . 47.3(5) no
F11 F13 F12 3_656 . 109.6(10) no
F11 F13 F14 3_656 . 108.5(9) no
F11 F13 B4 3_656 . 68.5(8) no
F12 F13 F14 . . 92.3(9) no
F12 F13 B4 . . 64.1(7) no
F14 F13 B4 . . 62.5(6) no
F13 F14 B4 . . 50.6(5) no
Co1 N1 C11 . . 114.3(3) no
Co1 N1 C15 . . 126.8(3) no
C11 N1 C15 . . 118.9(4) no
Co1 N2 C1 . . 118.9(3) no
Co1 N2 C5 . . 118.7(3) no
C1 N2 C5 . . 122.4(4) no
Co1 N3 C6 . . 114.2(3) no
Co1 N3 C10 . . 127.6(3) no
C6 N3 C10 . . 118.2(4) no
Co1 N4 C28 . . 113.6(3) no
Co1 N4 C32 . . 126.8(3) no
C28 N4 C32 . . 119.6(4) no
Co1 N5 C23 . . 118.3(3) no
Co1 N5 C27 . . 119.2(3) no
C23 N5 C27 . . 121.9(4) no
Co1 N6 C33 . . 114.6(3) no
Co1 N6 C37 . . 126.2(3) no
C33 N6 C37 . . 119.2(4) no
O1 N9 O2 . . 123.0(5) no
O1 N9 C45 . . 117.5(5) no
O2 N9 C45 . . 119.5(5) no
O3 N10 O3 . 2_655 122.3(8) no
O3 N10 C46 . . 118.9(4) no
O3 N10 C46 2_655 . 118.9(4) no
N2 C1 C2 . . 120.0(4) no
N2 C1 C6 . . 111.3(4) no
C2 C1 C6 . . 128.7(5) no
C1 C2 C3 . . 119.5(5) no
C1 C2 H2 . . 120.2 no
C3 C2 H2 . . 120.3 no
C2 C3 C4 . . 119.1(4) no
C2 C3 C16 . . 120.3(4) no
C4 C3 C16 . . 120.6(4) no
C3 C4 C5 . . 118.7(4) no
C3 C4 H4 . . 120.7 no
C5 C4 H4 . . 120.6 no
N2 C5 C4 . . 120.3(4) no
N2 C5 C11 . . 111.8(4) no
C4 C5 C11 . . 128.0(4) no
N3 C6 C1 . . 113.2(4) no
N3 C6 C7 . . 122.3(4) no
C1 C6 C7 . . 124.5(4) no
C6 C7 C8 . . 118.1(4) no
C6 C7 H7 . . 120.9 no
C8 C7 H7 . . 120.9 no
C7 C8 C9 . . 120.0(5) no
C7 C8 H8 . . 120.1 no
C9 C8 H8 . . 119.9 no
C8 C9 C10 . . 118.7(4) no
C8 C9 H9 . . 120.7 no
C10 C9 H9 . . 120.7 no
N3 C10 C9 . . 122.7(4) no
N3 C10 H10 . . 118.6 no
C9 C10 H10 . . 118.7 no
N1 C11 C5 . . 112.7(4) no
N1 C11 C12 . . 121.5(4) no
C5 C11 C12 . . 125.8(4) no
C11 C12 C13 . . 118.8(4) no
C11 C12 H12 . . 120.6 no
C13 C12 H12 . . 120.6 no
C12 C13 C14 . . 120.0(5) no
C12 C13 H13 . . 120.1 no
C14 C13 H13 . . 120.0 no
C13 C14 C15 . . 118.5(5) no
C13 C14 H14 . . 120.8 no
C15 C14 H14 . . 120.6 no
N1 C15 C14 . . 122.3(4) no
N1 C15 H15 . . 119.0 no
C14 C15 H15 . . 118.7 no
C3 C16 C17 . . 119.7(4) no
C3 C16 C21 . . 120.7(4) no
C17 C16 C21 . . 119.7(4) no
C16 C17 C18 . . 120.3(5) no
C16 C17 H17 . . 120.0 no
C18 C17 H17 . . 119.7 no
C17 C18 C19 . . 120.2(5) no
C17 C18 H18 . . 119.9 no
C19 C18 H18 . . 119.9 no
C18 C19 C20 . . 120.0(5) no
C18 C19 C22 . . 118.5(5) no
C20 C19 C22 . . 121.3(5) no
C19 C20 C21 . . 119.5(5) no
C19 C20 H20 . . 120.2 no
C21 C20 H20 . . 120.3 no
C16 C21 C20 . . 120.1(5) no
C16 C21 H21 . . 119.9 no
C20 C21 H21 . . 120.0 no
N7 C22 C19 . . 174.2(7) no
N5 C23 C24 . . 119.0(4) no
N5 C23 C28 . . 111.5(4) no
C24 C23 C28 . . 129.5(4) no
C23 C24 C25 . . 120.7(4) no
C23 C24 H24 . . 119.6 no
C25 C24 H24 . . 119.7 no
C24 C25 C26 . . 118.6(4) no
C24 C25 C38 . . 120.8(4) no
C26 C25 C38 . . 120.6(4) no
C25 C26 C27 . . 118.8(4) no
C25 C26 H26 . . 120.7 no
C27 C26 H26 . . 120.5 no
N5 C27 C26 . . 121.1(4) no
N5 C27 C33 . . 110.9(4) no
C26 C27 C33 . . 128.0(4) no
N4 C28 C23 . . 113.7(4) no
N4 C28 C29 . . 121.6(4) no
C23 C28 C29 . . 124.7(4) no
C28 C29 C30 . . 118.5(4) no
C28 C29 H29 . . 120.8 no
C30 C29 H29 . . 120.7 no
C29 C30 C31 . . 119.3(5) no
C29 C30 H30 . . 120.4 no
C31 C30 H30 . . 120.3 no
C30 C31 C32 . . 119.9(4) no
C30 C31 H31 . . 120.1 no
C32 C31 H31 . . 120.0 no
N4 C32 C31 . . 121.0(4) no
N4 C32 H32 . . 119.5 no
C31 C32 H32 . . 119.5 no
N6 C33 C27 . . 112.6(4) no
N6 C33 C34 . . 121.8(4) no
C27 C33 C34 . . 125.6(4) no
C33 C34 C35 . . 118.1(4) no
C33 C34 H34 . . 121.0 no
C35 C34 H34 . . 121.0 no
C34 C35 C36 . . 119.7(5) no
C34 C35 H35 . . 120.3 no
C36 C35 H35 . . 120.1 no
C35 C36 C37 . . 120.0(5) no
C35 C36 H36 . . 120.2 no
C37 C36 H36 . . 119.9 no
N6 C37 C36 . . 121.3(4) no
N6 C37 H37 . . 119.3 no
C36 C37 H37 . . 119.4 no
C25 C38 C39 . . 121.2(4) no
C25 C38 C43 . . 120.2(4) no
C39 C38 C43 . . 118.6(4) no
C38 C39 C40 . . 121.3(4) no
C38 C39 H39 . . 119.4 no
C40 C39 H39 . . 119.3 no
C39 C40 C41 . . 119.0(4) no
C39 C40 H40 . . 120.6 no
C41 C40 H40 . . 120.4 no
C40 C41 C42 . . 121.3(5) no
C40 C41 C44 . . 119.2(4) no
C42 C41 C44 . . 119.6(4) no
C41 C42 C43 . . 118.6(5) no
C41 C42 H42 . . 120.7 no
C43 C42 H42 . . 120.7 no
C38 C43 C42 . . 121.2(5) no
C38 C43 H43 . . 119.4 no
C42 C43 H43 . . 119.4 no
N8 C44 C41 . . 178.0(6) no
N9 C45 H45A . . 109.4 no
N9 C45 H45B . . 109.3 no
N9 C45 H45C . . 109.4 no
H45A C45 H45B . . 109.5 no
H45A C45 H45C . . 109.7 no
H45B C45 H45C . . 109.5 no
N10 C46 H46A . . 109.4 no
N10 C46 H46A . 2_655 109.4 no
N10 C46 H46B . . 109.4 no
N10 C46 H46B . 2_655 109.4 no
N10 C46 H46C . . 109.4 no
N10 C46 H46C . 2_655 109.4 no
H46A C46 H46A . 2_655 141.2 no
H46A C46 H46B . . 109.5 no
H46A C46 H46B . 2_655 56.3 no
H46A C46 H46C . . 109.5 no
H46A C46 H46C . 2_655 56.3 no
H46A C46 H46B 2_655 . 56.3 no
H46A C46 H46B 2_655 2_655 109.5 no
H46A C46 H46C 2_655 . 56.3 no
H46A C46 H46C 2_655 2_655 109.5 no
H46B C46 H46B . 2_655 141.2 no
H46B C46 H46C . . 109.5 no
H46B C46 H46C . 2_655 56.3 no
H46B C46 H46C 2_655 . 56.3 no
H46B C46 H46C 2_655 2_655 109.5 no
H46C C46 H46C . 2_655 141.2 no
F1 B1 F2 . . 109.1(4) no
F1 B1 F3 . . 109.0(5) no
F1 B1 F4 . . 110.3(5) no
F2 B1 F3 . . 110.7(4) no
F2 B1 F4 . . 109.2(5) no
F3 B1 F4 . . 108.5(5) no
F5 B2 F6 . . 108.8(4) no
F5 B2 F7 . . 109.6(4) no
F5 B2 F8 . . 109.6(4) no
F6 B2 F7 . . 109.8(4) no
F6 B2 F8 . . 110.1(4) no
F7 B2 F8 . . 108.9(4) no
F9 B3 F9 . 2_655 111.6(7) no
F9 B3 F10 . . 110.5(2) no
F9 B3 F10 . 2_655 107.8(2) no
F9 B3 F10 2_655 . 107.8(2) no
F9 B3 F10 2_655 2_655 110.5(2) no
F10 B3 F10 . 2_655 108.6(7) no
F11 B4 F11 . 3_656 180.0 no
F11 B4 F12 . . 75.6(4) no
F11 B4 F12 . 3_656 104.4(4) no
F11 B4 F13 . . 124.5(8) no
F11 B4 F13 . 3_656 55.5(8) no
F11 B4 F14 . . 77.0(5) no
F11 B4 F14 . 3_656 103.0(5) no
F11 B4 F12 3_656 . 104.4(4) no
F11 B4 F12 3_656 3_656 75.6(4) no
F11 B4 F13 3_656 . 55.5(8) no
F11 B4 F13 3_656 3_656 124.5(8) no
F11 B4 F14 3_656 . 103.0(5) no
F11 B4 F14 3_656 3_656 77.0(5) no
F12 B4 F12 . 3_656 180.0 no
F12 B4 F13 . . 68.6(7) no
F12 B4 F13 . 3_656 111.4(7) no
F12 B4 F14 . . 96.7(4) no
F12 B4 F14 . 3_656 83.3(4) no
F12 B4 F13 3_656 . 111.4(7) no
F12 B4 F13 3_656 3_656 68.6(7) no
F12 B4 F14 3_656 . 83.3(4) no
F12 B4 F14 3_656 3_656 96.7(4) no
F13 B4 F13 . 3_656 180.0 no
F13 B4 F14 . . 66.9(6) no
F13 B4 F14 . 3_656 113.1(6) no
F13 B4 F14 3_656 . 113.1(6) no
F13 B4 F14 3_656 3_656 66.9(6) no
F14 B4 F14 . 3_656 180.0 no

loop_
_geom_bond_atom_site_label_1
_geom_bond_atom_site_label_2
_geom_bond_site_symmetry_2
_geom_bond_distance
_geom_bond_publ_flag
Co1 N1 . 1.937(4) yes
Co1 N2 . 1.860(4) yes
Co1 N3 . 1.946(4) yes
Co1 N4 . 1.944(4) yes
Co1 N5 . 1.857(3) yes
Co1 N6 . 1.927(4) yes
F1 B1 . 1.371(7) no
F2 B1 . 1.401(7) no
F3 B1 . 1.383(8) no
F4 B1 . 1.365(7) no
F5 B2 . 1.401(6) no
F6 B2 . 1.394(6) no
F7 B2 . 1.391(6) no
F8 B2 . 1.396(7) no
F9 B3 . 1.384(6) no
F10 B3 . 1.385(7) no
F11 F13 3_656 1.25(2) no
F11 B4 . 1.409(10) no
F12 F13 . 1.59(2) no
F12 B4 . 1.536(7) no
F13 F14 . 1.490(10) no
F13 B4 . 1.260(10) no
F14 B4 . 1.442(6) no
O1 N9 . 1.244(6) no
O2 N9 . 1.217(6) no
O3 N10 . 1.233(6) no
N1 C11 . 1.370(6) no
N1 C15 . 1.345(6) no
N2 C1 . 1.355(7) no
N2 C5 . 1.342(6) no
N3 C6 . 1.369(6) no
N3 C10 . 1.335(6) no
N4 C28 . 1.365(6) no
N4 C32 . 1.342(6) no
N5 C23 . 1.353(6) no
N5 C27 . 1.340(5) no
N6 C33 . 1.372(6) no
N6 C37 . 1.346(6) no
N7 C22 . 1.122(8) no
N8 C44 . 1.145(7) no
N9 C45 . 1.451(9) no
N10 C46 . 1.470(10) no
C1 C2 . 1.379(6) no
C1 C6 . 1.469(6) no
C2 C3 . 1.400(7) no
C2 H2 . 0.950 no
C3 C4 . 1.416(7) no
C3 C16 . 1.488(6) no
C4 C5 . 1.389(6) no
C4 H4 . 0.950 no
C5 C11 . 1.476(7) no
C6 C7 . 1.385(7) no
C7 C8 . 1.387(7) no
C7 H7 . 0.949 no
C8 C9 . 1.381(7) no
C8 H8 . 0.951 no
C9 C10 . 1.387(7) no
C9 H9 . 0.949 no
C10 H10 . 0.951 no
C11 C12 . 1.379(7) no
C12 C13 . 1.399(8) no
C12 H12 . 0.951 no
C13 C14 . 1.375(7) no
C13 H13 . 0.951 no
C14 C15 . 1.392(8) no
C14 H14 . 0.951 no
C15 H15 . 0.949 no
C16 C17 . 1.400(7) no
C16 C21 . 1.393(7) no
C17 C18 . 1.376(7) no
C17 H17 . 0.950 no
C18 C19 . 1.396(8) no
C18 H18 . 0.949 no
C19 C20 . 1.398(8) no
C19 C22 . 1.449(8) no
C20 C21 . 1.397(7) no
C20 H20 . 0.951 no
C21 H21 . 0.950 no
C23 C24 . 1.388(6) no
C23 C28 . 1.462(6) no
C24 C25 . 1.390(6) no
C24 H24 . 0.951 no
C25 C26 . 1.405(7) no
C25 C38 . 1.485(6) no
C26 C27 . 1.382(6) no
C26 H26 . 0.951 no
C27 C33 . 1.474(7) no
C28 C29 . 1.378(7) no
C29 C30 . 1.397(6) no
C29 H29 . 0.952 no
C30 C31 . 1.378(7) no
C30 H30 . 0.951 no
C31 C32 . 1.380(7) no
C31 H31 . 0.951 no
C32 H32 . 0.951 no
C33 C34 . 1.377(6) no
C34 C35 . 1.402(8) no
C34 H34 . 0.950 no
C35 C36 . 1.372(7) no
C35 H35 . 0.951 no
C36 C37 . 1.376(7) no
C36 H36 . 0.950 no
C37 H37 . 0.952 no
C38 C39 . 1.390(6) no
C38 C43 . 1.408(7) no
C39 C40 . 1.385(7) no
C39 H39 . 0.950 no
C40 C41 . 1.395(7) no
C40 H40 . 0.951 no
C41 C42 . 1.395(7) no
C41 C44 . 1.446(7) no
C42 C43 . 1.388(7) no
C42 H42 . 0.952 no
C43 H43 . 0.952 no
C45 H45A . 0.948 no
C45 H45B . 0.951 no
C45 H45C . 0.949 no
C46 H46A . 0.950 no
C46 H46A 2_655 0.950 no
C46 H46B . 0.950 no
C46 H46B 2_655 0.950 no
C46 H46C . 0.950 no
C46 H46C 2_655 0.950 no

loop_
_geom_contact_atom_site_label_1
_geom_contact_atom_site_label_2
_geom_contact_distance
_geom_contact_site_symmetry_2
F1 C32 2.931(7) 7_656
F1 C31 3.326(7) 7_656
F1 C1 3.382(6) 7_656
F1 C6 3.481(6) 7_656
F2 C3 3.137(5) 7_656
F2 C2 3.296(6) 7_656
F2 C21 3.318(6) 4_554
F2 C30 3.354(6) 4_564
F2 C4 3.411(5) 7_656
F2 C31 3.439(6) 4_564
F2 C32 3.449(6) 7_656
F2 C20 3.457(7) 4_554
F3 C17 3.362(6) 7_656
F3 C2 3.415(6) 7_656
F4 C4 3.126(6) 4_554
F4 C12 3.439(6) 4_554
F4 C30 3.540(7) 4_564
F5 C37 3.169(6) 1_565
F5 C3 3.349(5) 1_565
F5 C7 3.401(6) 7_656
F5 C2 3.423(5) 1_565
F5 C4 3.492(6) 1_565
F5 C36 3.560(6) 1_565
F6 C7 3.202(6) 7_656
F6 C8 3.280(6) 7_656
F6 C21 3.595(5) 1_565
F7 C36 3.492(6) 1_565
F8 C37 3.179(6) 1_565
F8 C5 3.263(5) 1_565
F8 C4 3.296(5) 1_565
F8 C11 3.392(6) 1_565
F8 C12 3.551(6) 1_565
F9 C46 3.200(10) 1_545
F9 C14 3.525(7) 4_554
F12 C40 3.429(9) 1_545
F14 C44 3.250(9) 1_545
F14 C40 3.291(8) 1_545
F14 N8 3.383(8) 1_545
O1 C36 3.195(7) 1_565
O1 C35 3.280(8) 1_565
O1 C18 3.392(7) 7_656
O1 C30 3.418(8) 4_564
O2 C29 3.190(7) 4_564
O2 C13 3.197(6) 4_554
O2 C12 3.314(7) 4_554
O2 C30 3.333(7) 4_564
O3 C35 3.246(7) 1_565
N7 C13 3.130(7) 6_646
N7 C12 3.347(8) 6_646
N7 C45 3.421(9) 7_646
N8 C15 3.236(7) 3_666
N8 C28 3.434(8) 3_666
N8 C29 3.486(8) 3_666
N8 C23 3.489(8) 3_666
N8 C14 3.594(7) 3_666
C7 C9 3.462(6) 7_656
C7 C8 3.487(7) 7_656
C7 C21 3.598(7) 7_646
C8 C20 3.145(7) 7_646
C8 C8 3.199(9) 7_656
C8 C21 3.456(7) 7_646
C8 C9 3.460(6) 7_656
C8 C19 3.572(7) 7_646
C9 C22 3.464(7) 7_646
C9 C20 3.570(7) 7_646
C12 C22 3.565(8) 6_656
C17 C31 3.546(8) 6_646
C18 C36 3.500(8) 7_646
C23 C44 3.597(8) 3_666
C24 C44 3.407(8) 3_666
C24 C41 3.536(8) 3_666
C37 B2 3.578(7) 1_545

loop_
_geom_torsion_atom_site_label_1
_geom_torsion_atom_site_label_2
_geom_torsion_atom_site_label_3
_geom_torsion_atom_site_label_4
_geom_torsion_site_symmetry_2
_geom_torsion_site_symmetry_3
_geom_torsion_site_symmetry_4
_geom_torsion
_geom_torsion_publ_flag
Co1 N1 C11 C5 . . . -0.1(5) no
Co1 N1 C11 C12 . . . 179.4(4) no
Co1 N1 C15 C14 . . . 179.8(4) no
Co1 N2 C1 C2 . . . -179.3(3) no
Co1 N2 C1 C6 . . . 0.8(5) no
Co1 N2 C5 C4 . . . -179.1(3) no
Co1 N2 C5 C11 . . . 2.2(5) no
Co1 N3 C6 C1 . . . -4.2(5) no
Co1 N3 C6 C7 . . . 176.3(3) no
Co1 N3 C10 C9 . . . -176.7(3) no
Co1 N4 C28 C23 . . . -4.3(5) no
Co1 N4 C28 C29 . . . 177.0(4) no
Co1 N4 C32 C31 . . . -178.8(4) no
Co1 N5 C23 C24 . . . 174.3(4) no
Co1 N5 C23 C28 . . . -3.8(5) no
Co1 N5 C27 C26 . . . -172.5(4) no
Co1 N5 C27 C33 . . . 8.2(5) no
Co1 N6 C33 C27 . . . -3.6(5) no
Co1 N6 C33 C34 . . . 179.0(4) no
Co1 N6 C37 C36 . . . 179.4(4) no
F11 F13 F12 B4 3_656 3_656 . 52.7(7) no
F11 F13 F14 B4 3_656 3_656 . -52.4(8) no
F11 F13 B4 F12 3_656 . . 53.7(7) no
F11 F13 B4 F12 3_656 . 3_656 -126.3(7) no
F11 F13 B4 F14 3_656 . . -53.9(8) no
F11 F13 B4 F14 3_656 . 3_656 126.1(8) no
F11 B4 F12 F13 . . . -136.7(8) no
F11 B4 F12 F13 . 3_656 3_656 -43.3(8) no
F11 B4 F13 F12 . . . 53.7(7) no
F11 B4 F13 F14 . . . -53.9(8) no
F11 B4 F13 F12 . 3_656 3_656 126.3(7) no
F11 B4 F13 F14 . 3_656 3_656 -126.1(8) no
F11 B4 F14 F13 . . . 136.9(8) no
F11 B4 F14 F13 . 3_656 3_656 43.1(8) no
F12 F13 F11 B4 . 3_656 . 50.3(7) no
F12 F13 F14 B4 . . . -59.1(6) no
F12 F13 B4 F14 . . . 107.6(6) no
F12 F13 B4 F14 . . 3_656 -72.4(6) no
F12 B4 F11 F13 . . 3_656 -129.2(8) no
F12 B4 F11 F13 . 3_656 . -50.8(8) no
F12 B4 F13 F14 . . . -107.6(6) no
F12 B4 F13 F14 . 3_656 3_656 -72.4(6) no
F12 B4 F14 F13 . . . 63.3(8) no
F12 B4 F14 F13 . 3_656 3_656 116.7(8) no
F13 F11 B4 F14 3_656 . . 49.7(8) no
F13 F11 B4 F14 3_656 . 3_656 -130.3(8) no
F13 F12 B4 F14 . . . -62.0(7) no
F13 F12 B4 F14 . . 3_656 118.0(7) no
F13 F14 B4 F14 . . 3_656 -81.8 no
F14 F13 F11 B4 . 3_656 . -49.1(7) no
F14 F13 F12 B4 . . . 57.8(5) no
N1 Co1 N2 C1 . . . 177.1(3) no
N1 Co1 N2 C5 . . . -1.8(3) no
N1 Co1 N3 C6 . . . 2.0(8) no
N1 Co1 N3 C10 . . . 179.3(5) no
N1 Co1 N4 C28 . . . -98.2(3) no
N1 Co1 N4 C32 . . . 79.7(4) no
N1 Co1 N5 C23 . . . 90.3(4) no
N1 Co1 N5 C27 . . . -97.8(4) no
N1 Co1 N6 C33 . . . 106.2(4) no
N1 Co1 N6 C37 . . . -72.5(4) no
N1 C11 C5 N2 . . . -1.2(5) no
N1 C11 C5 C4 . . . -179.9(4) no
N1 C11 C12 C13 . . . 0.8(7) no
N1 C15 C14 C13 . . . 0.7(7) no
N2 Co1 N1 C11 . . . 1.0(3) no
N2 Co1 N1 C15 . . . -179.5(4) no
N2 Co1 N3 C6 . . . 3.7(3) no
N2 Co1 N3 C10 . . . -179.1(4) no
N2 Co1 N4 C28 . . . 179.4(3) no
N2 Co1 N4 C32 . . . -2.7(5) no
N2 Co1 N5 C23 . . . -106(3) no
N2 Co1 N5 C27 . . . 65(3) no
N2 Co1 N6 C33 . . . -171.3(4) no
N2 Co1 N6 C37 . . . 10.0(5) no
N2 C1 C2 C3 . . . -2.1(6) no
N2 C1 C6 N3 . . . 2.3(5) no
N2 C1 C6 C7 . . . -178.2(4) no
N2 C5 C4 C3 . . . -1.0(6) no
N2 C5 C11 C12 . . . 179.2(4) no
N3 Co1 N1 C11 . . . 2.7(8) no
N3 Co1 N1 C15 . . . -177.8(5) no
N3 Co1 N2 C1 . . . -2.5(3) no
N3 Co1 N2 C5 . . . 178.6(3) no
N3 Co1 N4 C28 . . . 96.9(3) no
N3 Co1 N4 C32 . . . -85.1(4) no
N3 Co1 N5 C23 . . . -90.4(4) no
N3 Co1 N5 C27 . . . 81.5(4) no
N3 Co1 N6 C33 . . . -89.1(4) no
N3 Co1 N6 C37 . . . 92.2(4) no
N3 C6 C1 C2 . . . -177.6(4) no
N3 C6 C7 C8 . . . 1.5(7) no
N3 C10 C9 C8 . . . 0.0(7) no
N4 Co1 N1 C11 . . . -97.2(3) no
N4 Co1 N1 C15 . . . 82.3(4) no
N4 Co1 N2 C1 . . . -93.6(3) no
N4 Co1 N2 C5 . . . 87.5(3) no
N4 Co1 N3 C6 . . . 101.6(3) no
N4 Co1 N3 C10 . . . -81.1(4) no
N4 Co1 N5 C23 . . . 1.2(4) no
N4 Co1 N5 C27 . . . 173.1(4) no
N4 Co1 N6 C33 . . . 11.5(9) no
N4 Co1 N6 C37 . . . -167.2(6) no
N4 C28 C23 N5 . . . 5.1(6) no
N4 C28 C23 C24 . . . -172.7(5) no
N4 C28 C29 C30 . . . 1.3(8) no
N4 C32 C31 C30 . . . 2.8(8) no
N5 Co1 N1 C11 . . . -179.7(3) no
N5 Co1 N1 C15 . . . -0.2(4) no
N5 Co1 N2 C1 . . . 13(3) no
N5 Co1 N2 C5 . . . -165(3) no
N5 Co1 N3 C6 . . . -175.6(3) no
N5 Co1 N3 C10 . . . 1.7(4) no
N5 Co1 N4 C28 . . . 1.8(3) no
N5 Co1 N4 C32 . . . 179.8(4) no
N5 Co1 N6 C33 . . . 6.3(4) no
N5 Co1 N6 C37 . . . -172.5(5) no
N5 C23 C24 C25 . . . -2.4(7) no
N5 C23 C28 C29 . . . -176.2(5) no
N5 C27 C26 C25 . . . -1.2(7) no
N5 C27 C33 N6 . . . -2.6(6) no
N5 C27 C33 C34 . . . 174.7(5) no
N6 Co1 N1 C11 . . . 98.4(3) no
N6 Co1 N1 C15 . . . -82.1(4) no
N6 Co1 N2 C1 . . . 87.1(3) no
N6 Co1 N2 C5 . . . -91.8(3) no
N6 Co1 N3 C6 . . . -93.7(3) no
N6 Co1 N3 C10 . . . 83.5(4) no
N6 Co1 N4 C28 . . . -3.4(9) no
N6 Co1 N4 C32 . . . 174.5(6) no
N6 Co1 N5 C23 . . . 179.8(4) no
N6 Co1 N5 C27 . . . -8.3(4) no
N6 C33 C27 C26 . . . 178.2(5) no
N6 C33 C34 C35 . . . 2.2(8) no
N6 C37 C36 C35 . . . 0.7(9) no
N7 C22 C19 C18 . . . -69(6) no
N7 C22 C19 C20 . . . 105(6) no
N8 C44 C41 C40 . . . 148(17) no
N8 C44 C41 C42 . . . -30(17) no
C1 N2 C5 C4 . . . 2.1(6) no
C1 N2 C5 C11 . . . -176.7(4) no
C1 C2 C3 C4 . . . 3.0(6) no
C1 C2 C3 C16 . . . -178.1(4) no
C1 C6 N3 C10 . . . 178.3(4) no
C1 C6 C7 C8 . . . -178.0(4) no
C2 C1 N2 C5 . . . -0.5(6) no
C2 C1 C6 C7 . . . 2.0(7) no
C2 C3 C4 C5 . . . -1.5(6) no
C2 C3 C16 C17 . . . 28.6(7) no
C2 C3 C16 C21 . . . -150.7(5) no
C3 C2 C1 C6 . . . 177.7(4) no
C3 C4 C5 C11 . . . 177.5(4) no
C3 C16 C17 C18 . . . -175.9(5) no
C3 C16 C21 C20 . . . 175.9(5) no
C4 C3 C16 C17 . . . -152.5(5) no
C4 C3 C16 C21 . . . 28.2(7) no
C4 C5 C11 C12 . . . 0.6(8) no
C5 N2 C1 C6 . . . 179.7(4) no
C5 C4 C3 C16 . . . 179.6(4) no
C5 C11 N1 C15 . . . -179.7(4) no
C5 C11 C12 C13 . . . -179.6(4) no
C6 N3 C10 C9 . . . 0.5(6) no
C6 C7 C8 C9 . . . -1.0(7) no
C7 C6 N3 C10 . . . -1.3(6) no
C7 C8 C9 C10 . . . 0.3(7) no
C11 N1 C15 C14 . . . -0.7(7) no
C11 C12 C13 C14 . . . -0.8(7) no
C12 C11 N1 C15 . . . -0.1(7) no
C12 C13 C14 C15 . . . 0.0(7) no
C16 C17 C18 C19 . . . 0.5(8) no
C16 C21 C20 C19 . . . -0.3(8) no
C17 C16 C21 C20 . . . -3.4(7) no
C17 C18 C19 C20 . . . -4.3(8) no
C17 C18 C19 C22 . . . 170.5(5) no
C18 C17 C16 C21 . . . 3.4(8) no
C18 C19 C20 C21 . . . 4.2(8) no
C21 C20 C19 C22 . . . -170.4(5) no
C23 N5 C27 C26 . . . -0.9(7) no
C23 N5 C27 C33 . . . 179.9(4) no
C23 C24 C25 C26 . . . 0.4(7) no
C23 C24 C25 C38 . . . -179.1(5) no
C23 C28 N4 C32 . . . 177.6(4) no
C23 C28 C29 C30 . . . -177.3(5) no
C24 C23 N5 C27 . . . 2.7(7) no
C24 C23 C28 C29 . . . 6.0(9) no
C24 C25 C26 C27 . . . 1.4(7) no
C24 C25 C38 C39 . . . 22.2(8) no
C24 C25 C38 C43 . . . -158.1(5) no
C25 C24 C23 C28 . . . 175.3(5) no
C25 C26 C27 C33 . . . 177.9(5) no
C25 C38 C39 C40 . . . -179.8(5) no
C25 C38 C43 C42 . . . -179.4(5) no
C26 C25 C38 C39 . . . -157.2(5) no
C26 C25 C38 C43 . . . 22.4(8) no
C26 C27 C33 C34 . . . -4.5(9) no
C27 N5 C23 C28 . . . -175.4(4) no
C27 C26 C25 C38 . . . -179.1(5) no
C27 C33 N6 C37 . . . 175.2(5) no
C27 C33 C34 C35 . . . -174.9(5) no
C28 N4 C32 C31 . . . -1.0(8) no
C28 C29 C30 C31 . . . 0.5(8) no
C29 C28 N4 C32 . . . -1.1(7) no
C29 C30 C31 C32 . . . -2.5(8) no
C33 N6 C37 C36 . . . 0.7(8) no
C33 C34 C35 C36 . . . -0.7(9) no
C34 C33 N6 C37 . . . -2.2(8) no
C34 C35 C36 C37 . . . -0.6(9) no
C38 C39 C40 C41 . . . -2.0(9) no
C38 C43 C42 C41 . . . 0.2(9) no
C39 C38 C43 C42 . . . 0.3(9) no
C39 C40 C41 C42 . . . 2.5(9) no
C39 C40 C41 C44 . . . -176.8(6) no
C40 C39 C38 C43 . . . 0.6(8) no
C40 C41 C42 C43 . . . -1.6(9) no
C43 C42 C41 C44 . . . 177.6(6) no
C43 C42 C41 C44 . . . 177.6(6) no
